data_1561483
loop_
_publ_author_name
'Koffi, Agbelenko'
'Ade, Martin'
'Hillebrecht, Harald'

_publ_section_title
;
 Single crystal studies of binary compounds Ta/Ga -- A system with
 experimental and crystallographic peculiarities
;
_journal_name_full 'Journal of Solid State Chemistry'
_journal_page_first 88
_journal_page_last 102
_journal_paper_doi 10.1016/j.jssc.2016.03.014
_journal_volume 238
_journal_year 2016
_chemical_formula_sum 'Ga2 Ta3'
_chemical_formula_weight 682.29
_space_group_crystal_system tetragonal
_space_group_IT_number 127
_space_group_name_Hall '-P 4 2ab'
_space_group_name_H-M_alt 'P 4/m b m'
_atom_sites_solution_hydrogens .
_cell_angle_alpha 90
_cell_angle_beta 90
_cell_angle_gamma 90
_cell_formula_units_Z 2
_cell_length_a 6.8388(4)
_cell_length_b 6.8388(4)
_cell_length_c 3.4933(2)
_cell_measurement_reflns_used 2363
_cell_measurement_temperature 293(2)
_cell_measurement_theta_max 32.3
_cell_measurement_theta_min 4.15
_cell_volume 163.379(16)
_computing_cell_refinement 'Software for IPDS-II, Fa. Stoe'
_computing_data_collection 'Software for IPDS-II, Fa. Stoe'
_computing_data_reduction 'Software for IPDS-II, Fa. Stoe'
_computing_molecular_graphics 'Diamond (Crystal impact, 2005)'
_computing_publication_material 'SHELXL-97_(Sheldrick, 2008)'
_computing_structure_refinement 'SHELXL-2013 (Sheldrick, 2013)'
_computing_structure_solution 'SHELXS-97 (Sheldrick, 2008)'
_diffrn_ambient_temperature 293(2)
_diffrn_measured_fraction_theta_full 1.000
_diffrn_measured_fraction_theta_max 0.994
_diffrn_measurement_details
; 
0 degree < omega < 180 degree
psi = 0
delta omega 2 degree
exposure time 240s 
;
_diffrn_measurement_device '2-circle goniometer'
_diffrn_measurement_device_type 'STOE IPDS 2'
_diffrn_measurement_method 'rotation method'
_diffrn_radiation_collimation '0.5 mm diameter, multiple pinhole'
_diffrn_radiation_monochromator 'plane graphite'
_diffrn_radiation_polarisn_norm 0
_diffrn_radiation_type MoK\a
_diffrn_radiation_wavelength 0.71073
_diffrn_reflns_av_R_equivalents 0.102
_diffrn_reflns_av_unetI/netI 0.0292
_diffrn_reflns_Laue_measured_fraction_full 1.000
_diffrn_reflns_Laue_measured_fraction_max 0.994
_diffrn_reflns_limit_h_max 10
_diffrn_reflns_limit_h_min -10
_diffrn_reflns_limit_k_max 10
_diffrn_reflns_limit_k_min -10
_diffrn_reflns_limit_l_max 5
_diffrn_reflns_limit_l_min -4
_diffrn_reflns_number 3958
_diffrn_reflns_point_group_measured_fraction_full 1.000
_diffrn_reflns_point_group_measured_fraction_max 0.994
_diffrn_reflns_theta_full 25.242
_diffrn_reflns_theta_max 31.740
_diffrn_reflns_theta_min 4.214
_diffrn_source 'sealed X-ray tube, 12 x 0.4 mm long-fine focus'
_diffrn_source_current 40
_diffrn_source_power 2.00
_diffrn_source_voltage 50
_exptl_absorpt_coefficient_mu 116.049
_exptl_absorpt_correction_T_max 0.0717
_exptl_absorpt_correction_T_min 0.0178
_exptl_absorpt_correction_type numerical
_exptl_absorpt_process_details 'X-Red and X-SHAPE  (Stoe & Cie, 1999)'
_exptl_crystal_colour metallic
_exptl_crystal_density_diffrn 13.869
_exptl_crystal_description platelet
_exptl_crystal_F_000 562
_exptl_crystal_size_max 0.1
_exptl_crystal_size_mid 0.07
_exptl_crystal_size_min 0.05
_refine_diff_density_max 3.076
_refine_diff_density_min -2.629
_refine_diff_density_rms 0.504
_refine_ls_extinction_coef 0.0195(12)
_refine_ls_extinction_expression Fc^*^=kFc[1+0.001xFc^2^\l^3^/sin(2\q)]^-1/4^
_refine_ls_extinction_method SHELXL
_refine_ls_goodness_of_fit_ref 0.894
_refine_ls_hydrogen_treatment undef
_refine_ls_matrix_type full
_refine_ls_number_parameters 13
_refine_ls_number_reflns 178
_refine_ls_number_restraints 0
_refine_ls_restrained_S_all 0.894
_refine_ls_R_factor_all 0.0294
_refine_ls_R_factor_gt 0.0204
_refine_ls_shift/su_max 0.005
_refine_ls_shift/su_mean 0.001
_refine_ls_structure_factor_coef Fsqd
_refine_ls_weighting_details 'w=1/[\s^2^(Fo^2^)+(0.0287P)^2^] where P=(Fo^2^+2Fc^2^)/3'
_refine_ls_weighting_scheme calc
_refine_ls_wR_factor_gt 0.0413
_refine_ls_wR_factor_ref 0.0428
_reflns_Friedel_coverage 0.000
_reflns_Friedel_fraction_full .
_reflns_Friedel_fraction_max .
_reflns_number_gt 151
_reflns_number_total 178
_reflns_threshold_expression 'I > 2\s(I)'
_cod_data_source_file Ta3Ga2_HH.cif
_cod_data_source_block Ta3Ga2
_cod_original_cell_volume 163.38(2)
_cod_database_code 1561483
_shelx_space_group_comment
;
The symmetry employed for this shelxl refinement is uniquely defined
by the following loop, which should always be used as a source of
symmetry information in preference to the above space-group names.
They are only intended as comments.
;
_shelxl_version_number 2013-4

loop_
_space_group_symop_operation_xyz
'x, y, z'
'-x, -y, z'
'-y, x, z'
'y, -x, z'
'-x+1/2, y+1/2, -z'
'x+1/2, -y+1/2, -z'
'y+1/2, x+1/2, -z'
'-y+1/2, -x+1/2, -z'
'-x, -y, -z'
'x, y, -z'
'y, -x, -z'
'-y, x, -z'
'x-1/2, -y-1/2, z'
'-x-1/2, y-1/2, z'
'-y-1/2, -x-1/2, z'
'y-1/2, x-1/2, z'

loop_
_atom_site_label
_atom_site_type_symbol
_atom_site_fract_x
_atom_site_fract_y
_atom_site_fract_z
_atom_site_U_iso_or_equiv
_atom_site_adp_type
_atom_site_occupancy
_atom_site_site_symmetry_order
_atom_site_calc_flag
_atom_site_refinement_flags_posn
_atom_site_refinement_flags_adp
_atom_site_refinement_flags_occupancy
_atom_site_disorder_assembly
_atom_site_disorder_group
Ta1 Ta 0.67461(7) 0.17461(7) 0.0000 0.0051(2) Uani 1 4 d S T P . .
Ta2 Ta 1.0000 0.0000 -0.5000 0.0043(2) Uani 1 8 d S T P . .
Ga Ga 0.3736(2) 0.1264(2) -0.5000 0.0053(7) Uani 0.940(14) 4 d S T . . .

loop_
_atom_site_aniso_label
_atom_site_aniso_U_11
_atom_site_aniso_U_22
_atom_site_aniso_U_33
_atom_site_aniso_U_23
_atom_site_aniso_U_13
_atom_site_aniso_U_12
Ta1 0.0047(3) 0.0047(3) 0.0057(3) 0.000 0.000 -0.00071(18)
Ta2 0.0028(3) 0.0028(3) 0.0073(4) 0.000 0.000 0.000
Ga 0.0040(8) 0.0040(8) 0.0077(9) 0.000 0.000 0.0005(6)

loop_
_atom_type_symbol
_atom_type_description
_atom_type_scat_dispersion_real
_atom_type_scat_dispersion_imag
_atom_type_scat_source
Ta Ta -0.7052 6.5227 'International Tables Vol C Tables 4.2.6.8 and 6.1.1.4'
Ga Ga 0.2307 1.6083 'International Tables Vol C Tables 4.2.6.8 and 6.1.1.4'

loop_
_geom_angle_atom_site_label_1
_geom_angle_atom_site_label_2
_geom_angle_atom_site_label_3
_geom_angle
_geom_angle_site_symmetry_1
_geom_angle_site_symmetry_3
Ga Ta1 Ga 84.44(6) 3_656 3_655
Ga Ta1 Ga 153.06(3) 3_656 9_654
Ga Ta1 Ga 91.62(3) 3_655 9_654
Ga Ta1 Ga 91.62(3) 3_656 9_655
Ga Ta1 Ga 153.06(3) 3_655 9_655
Ga Ta1 Ga 79.92(3) 9_654 9_655
Ga Ta1 Ga 91.62(3) 3_656 1_556
Ga Ta1 Ga 153.06(3) 3_655 1_556
Ga Ta1 Ga 103.23(4) 9_654 1_556
Ga Ta1 Ga 53.40(7) 9_655 1_556
Ga Ta1 Ga 153.06(3) 3_656 .
Ga Ta1 Ga 91.62(3) 3_655 .
Ga Ta1 Ga 53.40(7) 9_654 .
Ga Ta1 Ga 103.23(4) 9_655 .
Ga Ta1 Ga 79.92(3) 1_556 .
Ga Ta1 Ta2 56.076(11) 3_656 5_655
Ga Ta1 Ta2 101.91(2) 3_655 5_655
Ga Ta1 Ta2 150.07(4) 9_654 5_655
Ga Ta1 Ta2 97.81(3) 9_655 5_655
Ga Ta1 Ta2 55.13(3) 1_556 5_655
Ga Ta1 Ta2 99.15(4) . 5_655
Ga Ta1 Ta2 56.077(11) 3_656 1_556
Ga Ta1 Ta2 101.91(2) 3_655 1_556
Ga Ta1 Ta2 99.15(4) 9_654 1_556
Ga Ta1 Ta2 55.13(3) 9_655 1_556
Ga Ta1 Ta2 97.81(3) 1_556 1_556
Ga Ta1 Ta2 150.07(4) . 1_556
Ta2 Ta1 Ta2 103.892(8) 5_655 1_556
Ga Ta1 Ta2 101.91(2) 3_656 .
Ga Ta1 Ta2 56.077(11) 3_655 .
Ga Ta1 Ta2 55.13(3) 9_654 .
Ga Ta1 Ta2 99.15(4) 9_655 .
Ga Ta1 Ta2 150.07(4) 1_556 .
Ga Ta1 Ta2 97.81(3) . .
Ta2 Ta1 Ta2 152.53(2) 5_655 .
Ta2 Ta1 Ta2 69.338(6) 1_556 .
Ga Ta1 Ta2 101.91(2) 3_656 5_654
Ga Ta1 Ta2 56.076(11) 3_655 5_654
Ga Ta1 Ta2 97.81(3) 9_654 5_654
Ga Ta1 Ta2 150.07(4) 9_655 5_654
Ga Ta1 Ta2 99.15(4) 1_556 5_654
Ga Ta1 Ta2 55.13(3) . 5_654
Ta2 Ta1 Ta2 69.338(6) 5_655 5_654
Ta2 Ta1 Ta2 152.53(2) 1_556 5_654
Ta2 Ta1 Ta2 103.892(8) . 5_654
Ga Ta2 Ga 180.0 9_654 1_655
Ga Ta2 Ga 90.0 9_654 11_654
Ga Ta2 Ga 90.0 1_655 11_654
Ga Ta2 Ga 90.0 9_654 3_655
Ga Ta2 Ga 90.0 1_655 3_655
Ga Ta2 Ga 180.0 11_654 3_655
Ga Ta2 Ta1 55.81(3) 9_654 .
Ga Ta2 Ta1 124.19(3) 1_655 .
Ga Ta2 Ta1 126.91(3) 11_654 .
Ga Ta2 Ta1 53.09(3) 3_655 .
Ga Ta2 Ta1 53.09(3) 9_654 3_644
Ga Ta2 Ta1 126.91(3) 1_655 3_644
Ga Ta2 Ta1 55.81(3) 11_654 3_644
Ga Ta2 Ta1 124.19(3) 3_655 3_644
Ta1 Ta2 Ta1 108.879(3) . 3_644
Ga Ta2 Ta1 126.91(3) 9_654 11_665
Ga Ta2 Ta1 53.09(3) 1_655 11_665
Ga Ta2 Ta1 124.19(3) 11_654 11_665
Ga Ta2 Ta1 55.81(3) 3_655 11_665
Ta1 Ta2 Ta1 71.121(3) . 11_665
Ta1 Ta2 Ta1 180.0 3_644 11_665
Ga Ta2 Ta1 124.19(3) 9_654 9_755
Ga Ta2 Ta1 55.81(3) 1_655 9_755
Ga Ta2 Ta1 53.09(3) 11_654 9_755
Ga Ta2 Ta1 126.91(3) 3_655 9_755
Ta1 Ta2 Ta1 110.663(6) . 9_755
Ta1 Ta2 Ta1 108.879(3) 3_644 9_755
Ta1 Ta2 Ta1 71.121(3) 11_665 9_755
Ga Ta2 Ta1 55.81(3) 9_654 1_554
Ga Ta2 Ta1 124.19(3) 1_655 1_554
Ga Ta2 Ta1 126.91(3) 11_654 1_554
Ga Ta2 Ta1 53.09(3) 3_655 1_554
Ta1 Ta2 Ta1 69.338(6) . 1_554
Ta1 Ta2 Ta1 71.121(3) 3_644 1_554
Ta1 Ta2 Ta1 108.879(3) 11_665 1_554
Ta1 Ta2 Ta1 180.0 9_755 1_554
Ga Ta2 Ta1 126.91(3) 9_654 11_664
Ga Ta2 Ta1 53.09(3) 1_655 11_664
Ga Ta2 Ta1 124.19(3) 11_654 11_664
Ga Ta2 Ta1 55.81(3) 3_655 11_664
Ta1 Ta2 Ta1 108.878(3) . 11_664
Ta1 Ta2 Ta1 110.663(6) 3_644 11_664
Ta1 Ta2 Ta1 69.337(6) 11_665 11_664
Ta1 Ta2 Ta1 108.879(3) 9_755 11_664
Ta1 Ta2 Ta1 71.121(3) 1_554 11_664
Ga Ta2 Ta1 53.09(3) 9_654 3_645
Ga Ta2 Ta1 126.91(3) 1_655 3_645
Ga Ta2 Ta1 55.81(3) 11_654 3_645
Ga Ta2 Ta1 124.19(3) 3_655 3_645
Ta1 Ta2 Ta1 71.122(3) . 3_645
Ta1 Ta2 Ta1 69.337(6) 3_644 3_645
Ta1 Ta2 Ta1 110.663(6) 11_665 3_645
Ta1 Ta2 Ta1 71.121(3) 9_755 3_645
Ta1 Ta2 Ta1 108.879(3) 1_554 3_645
Ta1 Ta2 Ta1 180.0 11_664 3_645
Ga Ta2 Ta1 124.19(3) 9_654 9_754
Ga Ta2 Ta1 55.81(3) 1_655 9_754
Ga Ta2 Ta1 53.09(3) 11_654 9_754
Ga Ta2 Ta1 126.91(3) 3_655 9_754
Ta1 Ta2 Ta1 180.0 . 9_754
Ta1 Ta2 Ta1 71.121(3) 3_644 9_754
Ta1 Ta2 Ta1 108.879(3) 11_665 9_754
Ta1 Ta2 Ta1 69.337(6) 9_755 9_754
Ta1 Ta2 Ta1 110.663(6) 1_554 9_754
Ta1 Ta2 Ta1 71.121(3) 11_664 9_754
Ta1 Ta2 Ta1 108.879(3) 3_645 9_754
Ga Ga Ta1 137.78(3) 9_654 11_565
Ga Ga Ta1 137.78(3) 9_654 11_564
Ta1 Ga Ta1 84.44(6) 11_565 11_564
Ga Ga Ta2 116.32(4) 9_654 5_654
Ta1 Ga Ta2 70.83(3) 11_565 5_654
Ta1 Ga Ta2 70.83(3) 11_564 5_654
Ga Ga Ta2 116.32(4) 9_654 1_455
Ta1 Ga Ta2 70.83(3) 11_565 1_455
Ta1 Ga Ta2 70.83(3) 11_564 1_455
Ta2 Ga Ta2 127.37(7) 5_654 1_455
Ga Ga Ta1 63.30(4) 9_654 9_654
Ta1 Ga Ta1 139.85(3) 11_565 9_654
Ta1 Ga Ta1 84.330(12) 11_564 9_654
Ta2 Ga Ta1 139.097(9) 5_654 9_654
Ta2 Ga Ta1 69.060(10) 1_455 9_654
Ga Ga Ta1 63.30(4) 9_654 9_655
Ta1 Ga Ta1 84.330(12) 11_565 9_655
Ta1 Ga Ta1 139.85(3) 11_564 9_655
Ta2 Ga Ta1 139.097(9) 5_654 9_655
Ta2 Ga Ta1 69.060(10) 1_455 9_655
Ta1 Ga Ta1 79.92(3) 9_654 9_655
Ga Ga Ta1 63.30(4) 9_654 1_554
Ta1 Ga Ta1 139.85(3) 11_565 1_554
Ta1 Ga Ta1 84.330(12) 11_564 1_554
Ta2 Ga Ta1 69.060(10) 5_654 1_554
Ta2 Ga Ta1 139.096(9) 1_455 1_554
Ta1 Ga Ta1 76.77(4) 9_654 1_554
Ta1 Ga Ta1 126.60(7) 9_655 1_554
Ga Ga Ta1 63.30(4) 9_654 .
Ta1 Ga Ta1 84.330(12) 11_565 .
Ta1 Ga Ta1 139.85(3) 11_564 .
Ta2 Ga Ta1 69.059(10) 5_654 .
Ta2 Ga Ta1 139.097(9) 1_455 .
Ta1 Ga Ta1 126.60(7) 9_654 .
Ta1 Ga Ta1 76.77(4) 9_655 .
Ta1 Ga Ta1 79.92(3) 1_554 .

loop_
_geom_bond_atom_site_label_1
_geom_bond_atom_site_label_2
_geom_bond_distance
_geom_bond_site_symmetry_2
Ta1 Ga 2.5993(15) 3_656
Ta1 Ga 2.5993(15) 3_655
Ta1 Ga 2.7196(9) 9_654
Ta1 Ga 2.7196(9) 9_655
Ta1 Ga 2.7196(9) 1_556
Ta1 Ga 2.7196(9) .
Ta1 Ta2 3.0706(2) 5_655
Ta1 Ta2 3.0706(2) 1_556
Ta1 Ta2 3.0706(2) .
Ta1 Ta2 3.0706(2) 5_654
Ta2 Ga 2.6975(9) 9_654
Ta2 Ga 2.6975(9) 1_655
Ta2 Ga 2.6975(9) 11_654
Ta2 Ga 2.6975(9) 3_655
Ta2 Ta1 3.0706(2) 3_644
Ta2 Ta1 3.0706(2) 11_665
Ta2 Ta1 3.0706(2) 9_755
Ta2 Ta1 3.0706(2) 1_554
Ta2 Ta1 3.0706(2) 11_664
Ta2 Ta1 3.0706(2) 3_645
Ta2 Ta1 3.0706(2) 9_754
Ga Ga 2.444(4) 9_654
Ga Ta1 2.5993(15) 11_565
Ga Ta1 2.5993(15) 11_564
Ga Ta2 2.6975(9) 5_654
Ga Ta2 2.6975(9) 1_455
Ga Ta1 2.7195(9) 9_654
Ga Ta1 2.7195(9) 9_655
Ga Ta1 2.7195(9) 1_554
